data_1528537
loop_
_publ_author_name
'Grenier, J.C.'
'Masse, R.'

_publ_section_title
;
 Mise au point sur la structure cristallographique de alpha-Sr2 P2 O7
;
_journal_name_full
;
Bulletin de la Societe Francaise de Mineralogie et de Cristallographie 
(72,1949-100,1977)
;
_journal_page_first 285
_journal_page_last 292
_journal_volume 90
_journal_year 1967
_chemical_formula_sum 'O7 P2 Sr2'
_chemical_name_systematic 'Sr2 (P2 O7)'
_space_group_IT_number 33
_symmetry_space_group_name_Hall 'P 2c -2n'
_symmetry_space_group_name_H-M 'P n a 21'
_cell_angle_alpha 90
_cell_angle_beta 90
_cell_angle_gamma 90
_cell_formula_units_Z 4
_cell_length_a 8.87
_cell_length_b 13.27
_cell_length_c 5.39
_cell_volume 634.429
_citation_journal_id_ASTM BUFCAE
_cod_data_source_file Grenier_BUFCAE_1967_381.cif
_cod_data_source_block O7P2Sr2
_cod_original_cell_volume 634.4294
_cod_database_code 1528537

loop_
_symmetry_equiv_pos_as_xyz
x,y,z
-x,-y,z+1/2
-x+1/2,y+1/2,z+1/2
x+1/2,-y+1/2,z

loop_
_atom_site_label
_atom_site_type_symbol
_atom_site_fract_x
_atom_site_fract_y
_atom_site_fract_z
_atom_site_occupancy
_atom_site_U_iso_or_equiv
P1 P+5 0.2226 0.0332 0.5 1 0.0
O3 O-2 0.425 0.23 0.26 1 0.0
P2 P+5 0.47 0.1802 0.5 1 0.0
Sr1 Sr+2 0.173 0.239 0 1 0.0
O5 O-2 0.393 0.071 0.5 1 0.0
Sr2 Sr+2 0.3754 0.4126 0.5 1 0.0
O1 O-2 0.15 0.067 0.74 1 0.0
O7 O-2 0.634 0.163 0.5 1 0.0
O4 O-2 0.411 0.23 0.73 1 0.0
O6 O-2 0.232 -0.078 0.5 1 0.0
O2 O-2 0.15 0.077 0.27 1 0.0
